data_4503951
loop_
_publ_author_name
'Scott, Janet L.'
'Almesaker, Ann'
'Sumi, Yoshinori'
'Tanaka, Koichi'

_publ_section_title
;
 Guest Signaling
 Compound:&#x00A0;trans-3,3&#x2018;-Bis(diphenylhydroxymethyl)azobenzene
;
_journal_issue 6
_journal_name_full 'Crystal Growth &amp; Design'
_journal_page_first 1049
_journal_paper_doi 10.1021/cg060522b
_journal_volume 7
_journal_year 2007
_chemical_formula_sum 'C24 H20 N2 O'
_chemical_formula_weight 352.42
_chemical_name_systematic
; 
 (E)-(3,3'-(diazene-1,2-diyl)bis(3,1-phenylene))bis(diphenylmethanol) pyridine solvate 
;
_space_group_IT_number 14
_symmetry_cell_setting monoclinic
_symmetry_space_group_name_Hall '-P 2ybc'
_symmetry_space_group_name_H-M 'P 1 21/c 1'
_atom_sites_solution_hydrogens geom
_atom_sites_solution_primary direct
_atom_sites_solution_secondary difmap
_audit_creation_method SHELXL-97
_cell_angle_alpha 90.00
_cell_angle_beta 112.545(2)
_cell_angle_gamma 90.00
_cell_formula_units_Z 4
_cell_length_a 9.1808(6)
_cell_length_b 23.8820(10)
_cell_length_c 9.2981(5)
_cell_measurement_temperature 123(2)
_cell_volume 1882.87(18)
_computing_cell_refinement 'Nonius collect'
_computing_data_collection 'Nonius collect'
_computing_data_reduction 'Nonius collect'
_computing_molecular_graphics X-Seed
_computing_publication_material ciftab
_computing_structure_refinement 'SHELXL-97 (Sheldrick, 1997)'
_computing_structure_solution 'SHELXS-97 (Sheldrick, 1990)'
_diffrn_ambient_temperature 123(2)
_diffrn_measured_fraction_theta_full 0.957
_diffrn_measured_fraction_theta_max 0.957
_diffrn_measurement_device_type 'Enraf Nonius Kappa CCD'
_diffrn_measurement_method 'phi and omega scans'
_diffrn_radiation_monochromator graphite
_diffrn_radiation_source 'fine-focus sealed tube'
_diffrn_radiation_type MoK\a
_diffrn_radiation_wavelength 0.71073
_diffrn_reflns_av_R_equivalents 0.0929
_diffrn_reflns_av_sigmaI/netI 0.1695
_diffrn_reflns_limit_h_max 12
_diffrn_reflns_limit_h_min 0
_diffrn_reflns_limit_k_max 31
_diffrn_reflns_limit_k_min -31
_diffrn_reflns_limit_l_max 10
_diffrn_reflns_limit_l_min -12
_diffrn_reflns_number 8119
_diffrn_reflns_theta_full 28.29
_diffrn_reflns_theta_max 28.29
_diffrn_reflns_theta_min 2.52
_exptl_absorpt_coefficient_mu 0.077
_exptl_absorpt_correction_type none
_exptl_crystal_colour orange
_exptl_crystal_density_diffrn 1.243
_exptl_crystal_density_method 'not measured'
_exptl_crystal_description blocks
_exptl_crystal_F_000 744
_exptl_crystal_size_max 0.4
_exptl_crystal_size_mid 0.25
_exptl_crystal_size_min 0.15
_refine_diff_density_max 0.369
_refine_diff_density_min -0.221
_refine_diff_density_rms 0.054
_refine_ls_extinction_method none
_refine_ls_goodness_of_fit_ref 0.912
_refine_ls_hydrogen_treatment mixed
_refine_ls_matrix_type full
_refine_ls_number_parameters 248
_refine_ls_number_reflns 4474
_refine_ls_number_restraints 0
_refine_ls_restrained_S_all 0.912
_refine_ls_R_factor_all 0.1908
_refine_ls_R_factor_gt 0.0582
_refine_ls_shift/su_max 0.000
_refine_ls_shift/su_mean 0.000
_refine_ls_structure_factor_coef Fsqd
_refine_ls_weighting_details 'calc w=1/[\s^2^(Fo^2^)+(0.0574P)^2^+0.0000P] where P=(Fo^2^+2Fc^2^)/3'
_refine_ls_weighting_scheme calc
_refine_ls_wR_factor_gt 0.1075
_refine_ls_wR_factor_ref 0.1425
_reflns_number_gt 1845
_reflns_number_total 4474
_reflns_threshold_expression >2sigma(I)
_cod_data_source_file cg060522bsi20060803_014632.cif
_cod_data_source_block 2.2pyridine
_cod_original_sg_symbol_H-M P2(1)/c
_cod_database_code 4503951

loop_
_symmetry_equiv_pos_as_xyz
'x, y, z'
'-x, y+1/2, -z+1/2'
'-x, -y, -z'
'x, -y-1/2, z-1/2'

loop_
_atom_site_label
_atom_site_type_symbol
_atom_site_fract_x
_atom_site_fract_y
_atom_site_fract_z
_atom_site_U_iso_or_equiv
_atom_site_adp_type
_atom_site_occupancy
_atom_site_symmetry_multiplicity
_atom_site_calc_flag
_atom_site_refinement_flags
O1 O 0.78860(17) 0.17021(6) 0.08411(18) 0.0294(4) Uani 1 1 d .
C1 C 0.5579(2) 0.05833(10) -0.3697(2) 0.0237(5) Uani 1 1 d .
C7 C 0.6869(2) 0.12222(10) 0.0391(2) 0.0234(5) Uani 1 1 d .
N1 N 0.5228(2) 0.00221(8) -0.42722(18) 0.0299(5) Uani 1 1 d .
C21 C 0.7789(2) 0.07127(10) 0.1297(2) 0.0238(5) Uani 1 1 d .
C3 C 0.6422(2) 0.11544(10) -0.1371(2) 0.0237(6) Uani 1 1 d .
C2 C 0.6045(2) 0.06351(10) -0.2095(2) 0.0245(6) Uani 1 1 d .
H2 H 0.6108 0.0310 -0.1484 0.029 Uiso 1 1 calc R
C11 C 0.5351(2) 0.13355(10) 0.0688(2) 0.0236(6) Uani 1 1 d .
C4 C 0.6328(3) 0.16181(10) -0.2294(3) 0.0330(6) Uani 1 1 d .
H4 H 0.6576 0.1978 -0.1826 0.040 Uiso 1 1 calc R
C26 C 0.9180(2) 0.05730(11) 0.1114(2) 0.0304(6) Uani 1 1 d .
H26 H 0.9491 0.0781 0.0407 0.036 Uiso 1 1 calc R
C16 C 0.4120(2) 0.09481(10) 0.0224(2) 0.0280(6) Uani 1 1 d .
H16 H 0.4210 0.0615 -0.0296 0.034 Uiso 1 1 calc R
C6 C 0.5502(3) 0.10501(11) -0.4611(3) 0.0334(6) Uani 1 1 d .
H6 H 0.5196 0.1015 -0.5705 0.040 Uiso 1 1 calc R
C15 C 0.2772(3) 0.10420(11) 0.0511(3) 0.0349(7) Uani 1 1 d .
H15 H 0.1951 0.0772 0.0198 0.042 Uiso 1 1 calc R
C12 C 0.5176(3) 0.18199(11) 0.1420(2) 0.0316(6) Uani 1 1 d .
H12 H 0.5997 0.2091 0.1735 0.038 Uiso 1 1 calc R
C22 C 0.7379(3) 0.04056(10) 0.2354(2) 0.0281(6) Uani 1 1 d .
H22 H 0.6450 0.0499 0.2521 0.034 Uiso 1 1 calc R
C14 C 0.2610(3) 0.15269(12) 0.1250(3) 0.0382(7) Uani 1 1 d .
H14 H 0.1681 0.1591 0.1445 0.046 Uiso 1 1 calc R
C13 C 0.3814(3) 0.19169(12) 0.1702(3) 0.0385(7) Uani 1 1 d .
H13 H 0.3711 0.2252 0.2206 0.046 Uiso 1 1 calc R
C5 C 0.5878(3) 0.15659(11) -0.3898(3) 0.0388(7) Uani 1 1 d .
H5 H 0.5829 0.1890 -0.4508 0.047 Uiso 1 1 calc R
C23 C 0.8309(3) -0.00358(11) 0.3169(3) 0.0351(6) Uani 1 1 d .
H23 H 0.8000 -0.0246 0.3871 0.042 Uiso 1 1 calc R
C24 C 0.9680(3) -0.01728(11) 0.2971(3) 0.0377(7) Uani 1 1 d .
H24 H 1.0317 -0.0476 0.3532 0.045 Uiso 1 1 calc R
C25 C 1.0116(3) 0.01380(11) 0.1941(3) 0.0362(7) Uani 1 1 d .
H25 H 1.1064 0.0051 0.1805 0.043 Uiso 1 1 calc R
N1G N 0.9614(2) 0.17477(9) 0.4041(2) 0.0365(5) Uani 1 1 d .
C4G C 1.1577(3) 0.18472(11) 0.7146(3) 0.0376(7) Uani 1 1 d .
H4G H 1.2251 0.1881 0.8213 0.045 Uiso 1 1 calc R
C6G C 1.0971(3) 0.14645(11) 0.4660(3) 0.0389(7) Uani 1 1 d .
H6G H 1.1255 0.1221 0.4003 0.047 Uiso 1 1 calc R
C3G C 1.0204(3) 0.21385(12) 0.6558(3) 0.0499(8) Uani 1 1 d .
H3G H 0.9897 0.2379 0.7206 0.060 Uiso 1 1 calc R
C5G C 1.1969(3) 0.15069(11) 0.6185(3) 0.0401(7) Uani 1 1 d .
H5G H 1.2926 0.1300 0.6567 0.048 Uiso 1 1 calc R
C2G C 0.9273(3) 0.20794(13) 0.5014(3) 0.0486(8) Uani 1 1 d .
H2G H 0.8321 0.2289 0.4613 0.058 Uiso 1 1 calc R
H1O H 0.853(3) 0.1688(11) 0.214(3) 0.073(9) Uiso 1 1 d .

loop_
_atom_site_aniso_label
_atom_site_aniso_U_11
_atom_site_aniso_U_22
_atom_site_aniso_U_33
_atom_site_aniso_U_23
_atom_site_aniso_U_13
_atom_site_aniso_U_12
O1 0.0326(9) 0.0276(11) 0.0270(9) -0.0037(8) 0.0105(8) -0.0098(8)
C1 0.0246(12) 0.0247(15) 0.0218(12) -0.0051(11) 0.0088(10) 0.0008(11)
C7 0.0257(12) 0.0227(15) 0.0224(13) -0.0012(10) 0.0099(10) -0.0041(11)
N1 0.0338(11) 0.0331(13) 0.0235(10) -0.0026(11) 0.0119(10) 0.0010(10)
C21 0.0226(12) 0.0275(15) 0.0195(12) -0.0049(11) 0.0061(10) -0.0028(11)
C3 0.0214(12) 0.0256(16) 0.0244(13) -0.0004(11) 0.0092(10) -0.0003(11)
C2 0.0266(13) 0.0247(15) 0.0257(13) 0.0009(11) 0.0139(11) 0.0002(11)
C11 0.0252(13) 0.0276(15) 0.0179(12) 0.0019(11) 0.0080(10) 0.0019(11)
C4 0.0423(15) 0.0248(16) 0.0303(14) -0.0042(12) 0.0122(12) -0.0057(12)
C26 0.0281(13) 0.0386(17) 0.0266(13) -0.0004(12) 0.0129(11) 0.0013(12)
C16 0.0268(13) 0.0323(16) 0.0257(13) -0.0025(11) 0.0108(11) 0.0011(11)
C6 0.0440(16) 0.0350(18) 0.0237(13) -0.0011(13) 0.0157(12) 0.0020(13)
C15 0.0288(14) 0.0440(19) 0.0341(15) 0.0028(13) 0.0143(12) -0.0005(12)
C12 0.0337(14) 0.0320(16) 0.0305(14) -0.0025(12) 0.0138(12) 0.0014(12)
C22 0.0265(13) 0.0320(16) 0.0265(13) -0.0002(12) 0.0109(11) 0.0009(11)
C14 0.0312(14) 0.052(2) 0.0358(15) 0.0014(14) 0.0175(12) 0.0088(14)
C13 0.0435(16) 0.0397(19) 0.0352(15) -0.0031(13) 0.0184(13) 0.0118(14)
C5 0.0573(17) 0.0322(18) 0.0271(14) 0.0054(13) 0.0164(13) -0.0032(13)
C23 0.0394(15) 0.0377(18) 0.0265(13) 0.0049(12) 0.0109(12) 0.0006(13)
C24 0.0373(15) 0.0406(18) 0.0284(14) 0.0008(13) 0.0050(12) 0.0093(13)
C25 0.0296(14) 0.0438(19) 0.0344(15) -0.0057(13) 0.0112(12) 0.0059(13)
N1G 0.0404(13) 0.0372(14) 0.0270(11) -0.0002(11) 0.0075(10) -0.0014(11)
C4G 0.0459(16) 0.0356(18) 0.0242(14) 0.0059(12) 0.0056(13) -0.0021(14)
C6G 0.0452(17) 0.0406(19) 0.0339(15) -0.0044(13) 0.0184(13) 0.0052(14)
C3G 0.062(2) 0.054(2) 0.0318(15) -0.0067(14) 0.0167(15) 0.0143(16)
C5G 0.0333(15) 0.0433(19) 0.0390(16) 0.0022(14) 0.0086(13) 0.0072(12)
C2G 0.0467(17) 0.053(2) 0.0430(17) 0.0035(15) 0.0132(14) 0.0191(14)

loop_
_atom_type_symbol
_atom_type_description
_atom_type_scat_dispersion_real
_atom_type_scat_dispersion_imag
_atom_type_scat_source
C C 0.0033 0.0016 'International Tables Vol C Tables 4.2.6.8 and 6.1.1.4'
H H 0.0000 0.0000 'International Tables Vol C Tables 4.2.6.8 and 6.1.1.4'
N N 0.0061 0.0033 'International Tables Vol C Tables 4.2.6.8 and 6.1.1.4'
O O 0.0106 0.0060 'International Tables Vol C Tables 4.2.6.8 and 6.1.1.4'

loop_
_geom_angle_atom_site_label_1
_geom_angle_atom_site_label_2
_geom_angle_atom_site_label_3
_geom_angle
_geom_angle_site_symmetry_1
C6 C1 C2 120.5(2) .
C6 C1 N1 124.89(19) .
C2 C1 N1 114.6(2) .
O1 C7 C21 108.23(16) .
O1 C7 C3 105.82(17) .
C21 C7 C3 111.52(18) .
O1 C7 C11 109.80(18) .
C21 C7 C11 112.66(18) .
C3 C7 C11 108.59(16) .
N1 N1 C1 114.5(2) 3_654
C22 C21 C26 118.1(2) .
C22 C21 C7 124.39(19) .
C26 C21 C7 117.4(2) .
C4 C3 C2 118.0(2) .
C4 C3 C7 120.3(2) .
C2 C3 C7 121.7(2) .
C1 C2 C3 121.1(2) .
C12 C11 C16 118.3(2) .
C12 C11 C7 121.2(2) .
C16 C11 C7 120.5(2) .
C3 C4 C5 121.0(2) .
C25 C26 C21 121.1(2) .
C15 C16 C11 120.8(2) .
C5 C6 C1 118.6(2) .
C16 C15 C14 120.5(2) .
C11 C12 C13 120.9(2) .
C23 C22 C21 120.7(2) .
C13 C14 C15 119.3(2) .
C14 C13 C12 120.2(2) .
C6 C5 C4 120.8(2) .
C24 C23 C22 120.7(2) .
C23 C24 C25 119.0(2) .
C26 C25 C24 120.4(2) .
C2G N1G C6G 115.6(2) .
C5G C4G C3G 118.8(2) .
N1G C6G C5G 123.5(2) .
C4G C3G C2G 118.7(3) .
C4G C5G C6G 119.2(2) .
N1G C2G C3G 124.1(2) .

loop_
_geom_bond_atom_site_label_1
_geom_bond_atom_site_label_2
_geom_bond_distance
_geom_bond_site_symmetry_2
O1 C7 1.436(3) .
C1 C6 1.387(3) .
C1 C2 1.389(3) .
C1 N1 1.433(3) .
C7 C21 1.536(3) .
C7 C3 1.537(3) .
C7 C11 1.544(3) .
N1 N1 1.258(3) 3_654
C21 C22 1.390(3) .
C21 C26 1.392(3) .
C3 C4 1.384(3) .
C3 C2 1.390(3) .
C11 C12 1.382(3) .
C11 C16 1.395(3) .
C4 C5 1.392(3) .
C26 C25 1.379(3) .
C16 C15 1.380(3) .
C6 C5 1.379(3) .
C15 C14 1.384(3) .
C12 C13 1.393(3) .
C22 C23 1.385(3) .
C14 C13 1.382(3) .
C23 C24 1.380(3) .
C24 C25 1.386(3) .
N1G C2G 1.327(3) .
N1G C6G 1.338(3) .
C4G C5G 1.355(3) .
C4G C3G 1.358(3) .
C6G C5G 1.365(3) .
C3G C2G 1.367(3) .

loop_
_geom_torsion_atom_site_label_1
_geom_torsion_atom_site_label_2
_geom_torsion_atom_site_label_3
_geom_torsion_atom_site_label_4
_geom_torsion
_geom_torsion_site_symmetry_4
C6 C1 N1 N1 -2.4(3) 3_654
C2 C1 N1 N1 178.5(2) 3_654
O1 C7 C21 C22 117.4(2) .
C3 C7 C21 C22 -126.6(2) .
C11 C7 C21 C22 -4.2(3) .
O1 C7 C21 C26 -58.4(2) .
C3 C7 C21 C26 57.6(2) .
C11 C7 C21 C26 -179.98(19) .
O1 C7 C3 C4 -30.3(3) .
C21 C7 C3 C4 -147.8(2) .
C11 C7 C3 C4 87.5(2) .
O1 C7 C3 C2 152.07(19) .
C21 C7 C3 C2 34.6(3) .
C11 C7 C3 C2 -90.1(2) .
C6 C1 C2 C3 1.0(3) .
N1 C1 C2 C3 -179.91(18) .
C4 C3 C2 C1 -0.4(3) .
C7 C3 C2 C1 177.24(18) .
O1 C7 C11 C12 -5.4(3) .
C21 C7 C11 C12 115.3(2) .
C3 C7 C11 C12 -120.7(2) .
O1 C7 C11 C16 174.72(18) .
C21 C7 C11 C16 -64.6(2) .
C3 C7 C11 C16 59.5(3) .
C2 C3 C4 C5 -0.3(3) .
C7 C3 C4 C5 -178.0(2) .
C22 C21 C26 C25 0.8(3) .
C7 C21 C26 C25 176.9(2) .
C12 C11 C16 C15 -1.0(3) .
C7 C11 C16 C15 178.8(2) .
C2 C1 C6 C5 -0.8(3) .
N1 C1 C6 C5 -179.8(2) .
C11 C16 C15 C14 0.8(3) .
C16 C11 C12 C13 0.6(3) .
C7 C11 C12 C13 -179.2(2) .
C26 C21 C22 C23 -1.7(3) .
C7 C21 C22 C23 -177.5(2) .
C16 C15 C14 C13 -0.1(4) .
C15 C14 C13 C12 -0.3(4) .
C11 C12 C13 C14 0.0(3) .
C1 C6 C5 C4 0.1(4) .
C3 C4 C5 C6 0.4(4) .
C21 C22 C23 C24 1.3(3) .
C22 C23 C24 C25 -0.1(4) .
C21 C26 C25 C24 0.4(4) .
C23 C24 C25 C26 -0.8(4) .
C2G N1G C6G C5G -0.4(4) .
C5G C4G C3G C2G -0.3(4) .
C3G C4G C5G C6G -0.4(4) .
N1G C6G C5G C4G 0.8(4) .
C6G N1G C2G C3G -0.4(4) .
C4G C3G C2G N1G 0.8(5) .
